data_4060198
loop_
_publ_author_name
'Christine E. Ple\<cnik'
'Shengming Liu'
'Xuenian Chen'
'Edward A. Meyers'
'Sheldon G. Shore'

_publ_section_title
;
Lanthanide-Transition-Metal Carbonyl Complexes: New
[Co4(CO)11]2- Clusters and Lanthanide(II) Isocarbonyl Polymeric Arrays
;
_journal_name_full 'Journal of the American Chemical Society'
_journal_page_first 204
_journal_page_last 213
_journal_paper_doi 10.1021/ja0304852
_journal_volume 126
_journal_year 2004
_chemical_formula_sum 'C23 H30 Co4 Eu O14'
_chemical_formula_weight 918.15
_chemical_name_common 'Tris(diethylether)europium undecacarbonyl(tetracobalt)'
_space_group_IT_number 61
_space_group_name_Hall '-P 2ac 2ab'
_space_group_name_H-M_alt 'P b c a'
_symmetry_cell_setting orthorhombic
_symmetry_space_group_name_Hall '-P 2ac 2ab'
_symmetry_space_group_name_H-M 'P b c a'
_atom_sites_solution_hydrogens geom
_atom_sites_solution_primary direct
_atom_sites_solution_secondary difmap
_cell_angle_alpha 90.00
_cell_angle_beta 90.00
_cell_angle_gamma 90.00
_cell_formula_units_Z 8
_cell_length_a 16.3813(10)
_cell_length_b 19.7197(10)
_cell_length_c 20.0949(10)
_cell_measurement_reflns_used '10 frames'
_cell_measurement_temperature 200(2)
_cell_volume 6491.3(6)
_diffrn_ambient_temperature 200(2)
_diffrn_measurement_device_type 'Nonius KappaCCD'
_diffrn_measurement_method 'omega at 55/-55'
_diffrn_radiation_monochromator graphite
_diffrn_radiation_source 'fine-focus sealed tube'
_diffrn_radiation_type MoK\a
_diffrn_radiation_wavelength 0.71073
_diffrn_reflns_av_R_equivalents 0.0473
_diffrn_reflns_av_sigmaI/netI 0.0285
_diffrn_reflns_limit_h_max 19
_diffrn_reflns_limit_h_min -19
_diffrn_reflns_limit_k_max 23
_diffrn_reflns_limit_k_min -23
_diffrn_reflns_limit_l_max 23
_diffrn_reflns_limit_l_min -23
_diffrn_reflns_number 37435
_diffrn_reflns_theta_max 25.02
_diffrn_reflns_theta_min 2.30
_exptl_absorpt_coefficient_mu 3.966
_exptl_absorpt_correction_T_max 0.6476
_exptl_absorpt_correction_T_min 0.5195
_exptl_absorpt_correction_type 'SORTAV (Blessing, 1995)'
_exptl_absorpt_process_details ?
_exptl_crystal_colour 'dark brown'
_exptl_crystal_density_diffrn 1.879
_exptl_crystal_density_meas ?
_exptl_crystal_density_method 'not measured'
_exptl_crystal_description 'rectangular block'
_exptl_crystal_F_000 3608
_exptl_crystal_size_max 0.19
_exptl_crystal_size_mid 0.15
_exptl_crystal_size_min 0.12
_refine_ls_extinction_coef ?
_refine_ls_extinction_method none
_refine_ls_goodness_of_fit_ref 1.015
_refine_ls_hydrogen_treatment mixed
_refine_ls_matrix_type full
_refine_ls_number_parameters 377
_refine_ls_number_reflns 5726
_refine_ls_number_restraints 0
_refine_ls_restrained_S_all 1.015
_refine_ls_R_factor_all 0.0489
_refine_ls_R_factor_gt 0.0349
_refine_ls_shift/su_max 0.003
_refine_ls_shift/su_mean 0.001
_refine_ls_structure_factor_coef Fsqd
_refine_ls_weighting_details 'calc w=1/[\s^2^(Fo^2^)+(0.0368P)^2^+18.5809P] where P=(Fo^2^+2Fc^2^)/3'
_refine_ls_weighting_scheme calc
_refine_ls_wR_factor_gt 0.0789
_refine_ls_wR_factor_ref 0.0847
_reflns_number_gt 4649
_reflns_number_total 5726
_reflns_threshold_expression >2sigma(I)
_cod_depositor_comments
;
The following automatic conversions were performed:
'_symmetry_cell_setting' value 'Orthorhombic' changed to 'orthorhombic'
according to '/home/saulius/struct/CIF-dictionaries/cif_core.dic'
dictionary named 'cif_core.dic' version 2.4.1 from 2010-06-29.

Automatic conversion script
Id: cif_fix_enum 1527 2010-12-29 10:47:43Z saulius 
;
_cod_database_code 4060198

loop_
_symmetry_equiv_pos_as_xyz
'x, y, z'
'-x+1/2, -y, z+1/2'
'-x, y+1/2, -z+1/2'
'x+1/2, -y+1/2, -z'
'-x, -y, -z'
'x-1/2, y, -z-1/2'
'x, -y-1/2, z-1/2'
'-x-1/2, y-1/2, z'

loop_
_atom_site_label
_atom_site_type_symbol
_atom_site_fract_x
_atom_site_fract_y
_atom_site_fract_z
_atom_site_U_iso_or_equiv
_atom_site_adp_type
_atom_site_occupancy
_atom_site_symmetry_multiplicity
_atom_site_calc_flag
_atom_site_refinement_flags
_atom_site_disorder_assembly
_atom_site_disorder_group
Eu1 Eu 0.723424(14) 0.102884(11) 0.441945(11) 0.03084(9) Uani 1 1 d . . .
Co1 Co 0.52586(4) -0.10891(3) 0.41347(3) 0.03108(15) Uani 1 1 d . . .
Co2 Co 0.56639(6) -0.20782(5) 0.48062(5) 0.0306(3) Uiso 0.6425(12) 1 d P A 1
Co3 Co 0.56074(6) -0.21939(5) 0.35814(5) 0.0327(3) Uiso 0.6425(12) 1 d P A 1
Co4 Co 0.66927(6) -0.15116(5) 0.40992(5) 0.0320(3) Uiso 0.6425(12) 1 d P A 1
Co2' Co 0.53290(11) -0.23335(9) 0.44138(9) 0.0339(5) Uiso 0.3575(12) 1 d P A 2
Co3' Co 0.61328(11) -0.18761(9) 0.34750(9) 0.0354(5) Uiso 0.3575(12) 1 d P A 2
Co4' Co 0.65039(10) -0.15791(9) 0.46376(9) 0.0321(5) Uiso 0.3575(12) 1 d P A 2
C11 C 0.4631(3) -0.0379(3) 0.4138(3) 0.0426(12) Uani 1 1 d . A .
O11 O 0.4208(3) 0.0086(2) 0.4132(2) 0.0706(12) Uani 1 1 d . . .
C12 C 0.6222(3) -0.0630(2) 0.4314(2) 0.0382(11) Uani 1 1 d . A .
O12 O 0.6523(2) -0.00872(17) 0.43894(18) 0.0472(9) Uani 1 1 d . . .
C13 C 0.5056(4) -0.1313(3) 0.3249(3) 0.0573(15) Uani 1 1 d . A .
O13 O 0.4743(3) -0.1157(2) 0.2758(2) 0.0789(15) Uani 1 1 d . . .
C21 C 0.4655(3) -0.1553(3) 0.4783(3) 0.0469(13) Uani 1 1 d . A .
O21 O 0.4048(2) -0.1528(2) 0.51000(19) 0.0565(10) Uani 1 1 d . . .
C22 C 0.5283(3) -0.2869(3) 0.5113(3) 0.0487(13) Uani 1 1 d . . .
O22 O 0.5143(3) -0.3340(2) 0.5392(3) 0.0966(17) Uani 1 1 d . A .
C23 C 0.6184(3) -0.1717(3) 0.5505(3) 0.0486(13) Uani 1 1 d . . .
O23 O 0.6364(4) -0.1586(2) 0.6005(2) 0.106(2) Uani 1 1 d . A .
C31 C 0.4808(4) -0.2819(3) 0.3706(4) 0.0634(17) Uani 1 1 d . . .
O31 O 0.4374(3) -0.3229(2) 0.3629(3) 0.0818(14) Uani 1 1 d . A .
C32 C 0.5999(3) -0.2407(3) 0.2801(3) 0.0502(13) Uani 1 1 d . . .
O32 O 0.6150(4) -0.2626(3) 0.2298(2) 0.119(2) Uani 1 1 d . A .
C33 C 0.6480(3) -0.2494(2) 0.4173(2) 0.0358(11) Uani 1 1 d . . .
O33 O 0.6926(2) -0.29872(16) 0.42114(16) 0.0414(8) Uani 1 1 d . . .
C41 C 0.7569(3) -0.1527(3) 0.4645(3) 0.0527(14) Uani 1 1 d . . .
O41 O 0.8188(3) -0.1556(2) 0.4880(3) 0.0855(15) Uani 1 1 d . A .
C42 C 0.7057(4) -0.1347(3) 0.3270(3) 0.0625(17) Uani 1 1 d . . .
O42 O 0.7421(4) -0.1146(3) 0.2865(3) 0.0974(17) Uani 1 1 d . A .
O5 O 0.8289(2) 0.04646(17) 0.36785(18) 0.0519(9) Uani 1 1 d . . .
C51 C 0.8556(4) 0.0828(3) 0.3080(3) 0.0701(19) Uani 1 1 d . A .
H51A H 0.9151 0.0909 0.3110 0.084 Uiso 1 1 calc . . .
H51B H 0.8282 0.1275 0.3067 0.084 Uiso 1 1 calc . . .
C52 C 0.8382(5) 0.0465(4) 0.2454(4) 0.089(2) Uani 1 1 d . . .
H52A H 0.8576 0.0736 0.2077 0.134 Uiso 1 1 calc . . .
H52B H 0.7792 0.0393 0.2413 0.134 Uiso 1 1 calc . . .
H52C H 0.8662 0.0026 0.2457 0.134 Uiso 1 1 calc . . .
C53 C 0.8756(5) -0.0117(4) 0.3824(4) 0.081(2) Uani 1 1 d . A .
H53A H 0.8821 -0.0389 0.3414 0.097 Uiso 1 1 calc . . .
H53B H 0.8459 -0.0397 0.4153 0.097 Uiso 1 1 calc . . .
C54 C 0.9585(5) 0.0056(5) 0.4096(5) 0.120(3) Uani 1 1 d . . .
H54A H 0.9886 -0.0362 0.4190 0.180 Uiso 1 1 calc . . .
H54B H 0.9524 0.0318 0.4507 0.180 Uiso 1 1 calc . . .
H54C H 0.9886 0.0326 0.3768 0.180 Uiso 1 1 calc . . .
O6 O 0.6468(2) 0.13736(19) 0.33858(18) 0.0529(9) Uani 1 1 d . . .
C61 C 0.6565(4) 0.2014(4) 0.3038(3) 0.075(2) Uani 1 1 d . A .
H61A H 0.6420 0.1950 0.2564 0.090 Uiso 1 1 calc . . .
H61B H 0.7144 0.2154 0.3059 0.090 Uiso 1 1 calc . . .
C62 C 0.6054(5) 0.2555(4) 0.3320(5) 0.105(3) Uani 1 1 d . . .
H62A H 0.6141 0.2975 0.3069 0.157 Uiso 1 1 calc . . .
H62B H 0.6203 0.2627 0.3787 0.157 Uiso 1 1 calc . . .
H62C H 0.5478 0.2424 0.3291 0.157 Uiso 1 1 calc . . .
C63 C 0.5738(4) 0.1004(3) 0.3210(3) 0.0677(18) Uani 1 1 d . A .
H63A H 0.5325 0.1324 0.3036 0.081 Uiso 1 1 calc . . .
H63B H 0.5510 0.0787 0.3613 0.081 Uiso 1 1 calc . . .
C64 C 0.5900(5) 0.0480(4) 0.2706(4) 0.085(2) Uani 1 1 d . . .
H64A H 0.5391 0.0242 0.2600 0.128 Uiso 1 1 calc . . .
H64B H 0.6300 0.0156 0.2880 0.128 Uiso 1 1 calc . . .
H64C H 0.6116 0.0694 0.2302 0.128 Uiso 1 1 calc . . .
O7 O 0.7718(2) 0.1070(2) 0.56189(17) 0.0570(11) Uani 1 1 d . . .
C71 C 0.7791(4) 0.1764(4) 0.5904(3) 0.074(2) Uani 1 1 d . A .
H71A H 0.8316 0.1797 0.6144 0.089 Uiso 1 1 calc . . .
H71B H 0.7806 0.2094 0.5533 0.089 Uiso 1 1 calc . . .
C72 C 0.7147(5) 0.1953(5) 0.6349(4) 0.096(3) Uani 1 1 d . . .
H72A H 0.7244 0.2415 0.6512 0.144 Uiso 1 1 calc . . .
H72B H 0.7134 0.1638 0.6726 0.144 Uiso 1 1 calc . . .
H72C H 0.6624 0.1937 0.6113 0.144 Uiso 1 1 calc . . .
C73 C 0.7909(5) 0.0556(4) 0.6097(4) 0.090(2) Uani 1 1 d . A .
H73A H 0.7480 0.0540 0.6445 0.108 Uiso 1 1 calc . . .
H73B H 0.8437 0.0659 0.6315 0.108 Uiso 1 1 calc . . .
C74 C 0.7956(5) -0.0092(4) 0.5756(4) 0.088(2) Uani 1 1 d . . .
H74A H 0.8087 -0.0450 0.6077 0.132 Uiso 1 1 calc . . .
H74B H 0.8383 -0.0072 0.5415 0.132 Uiso 1 1 calc . . .
H74C H 0.7430 -0.0191 0.5545 0.132 Uiso 1 1 calc . . .

loop_
_atom_site_aniso_label
_atom_site_aniso_U_11
_atom_site_aniso_U_22
_atom_site_aniso_U_33
_atom_site_aniso_U_23
_atom_site_aniso_U_13
_atom_site_aniso_U_12
Eu1 0.02950(14) 0.02795(14) 0.03506(14) -0.00189(10) 0.00207(10) -0.00396(10)
Co1 0.0308(3) 0.0245(3) 0.0380(3) -0.0013(3) -0.0010(3) 0.0031(3)
C11 0.049(3) 0.032(3) 0.046(3) 0.000(2) 0.001(2) 0.005(3)
O11 0.078(3) 0.056(3) 0.078(3) 0.006(2) 0.010(2) 0.037(2)
C12 0.040(3) 0.027(3) 0.048(3) -0.006(2) -0.002(2) 0.002(2)
O12 0.049(2) 0.0289(19) 0.064(2) -0.0018(17) -0.0023(18) -0.0074(16)
C13 0.073(4) 0.049(3) 0.050(3) -0.007(3) -0.018(3) 0.025(3)
O13 0.118(4) 0.060(3) 0.059(3) -0.009(2) -0.041(3) 0.032(3)
C21 0.045(3) 0.042(3) 0.054(3) 0.012(3) 0.007(3) 0.014(3)
O21 0.045(2) 0.066(3) 0.058(2) 0.014(2) 0.0203(19) 0.0164(19)
C22 0.047(3) 0.038(3) 0.061(3) 0.006(3) 0.005(3) 0.002(3)
O22 0.086(4) 0.064(3) 0.139(5) 0.051(3) 0.017(3) -0.005(3)
C23 0.055(3) 0.050(3) 0.041(3) -0.002(3) -0.003(3) 0.013(3)
O23 0.216(7) 0.056(3) 0.047(3) -0.007(2) -0.031(3) 0.028(3)
C31 0.051(4) 0.035(3) 0.105(5) -0.006(3) -0.025(3) 0.002(3)
O31 0.067(3) 0.061(3) 0.117(4) -0.025(3) -0.019(3) -0.019(2)
C32 0.054(3) 0.050(3) 0.046(3) -0.009(3) -0.006(3) 0.004(3)
O32 0.159(6) 0.142(5) 0.055(3) -0.041(3) -0.013(3) 0.065(4)
C33 0.040(3) 0.030(3) 0.038(3) -0.005(2) 0.000(2) 0.003(2)
O33 0.046(2) 0.0320(18) 0.046(2) -0.0058(15) 0.0053(16) 0.0114(16)
C41 0.038(3) 0.044(3) 0.076(4) -0.009(3) -0.006(3) -0.001(3)
O41 0.054(3) 0.088(3) 0.114(4) -0.011(3) -0.028(3) 0.006(3)
C42 0.072(4) 0.046(3) 0.069(4) 0.012(3) 0.028(4) 0.011(3)
O42 0.107(4) 0.093(4) 0.092(4) 0.021(3) 0.046(3) -0.006(3)
O5 0.055(2) 0.041(2) 0.060(2) 0.0030(18) 0.0217(19) 0.0079(18)
C51 0.081(5) 0.056(4) 0.074(4) 0.004(3) 0.025(4) 0.004(3)
C52 0.101(6) 0.102(6) 0.064(4) -0.004(4) 0.001(4) -0.012(5)
C53 0.095(6) 0.066(4) 0.081(5) 0.012(4) 0.019(4) 0.007(4)
C54 0.086(6) 0.144(8) 0.132(8) 0.043(7) -0.031(6) -0.005(6)
O6 0.049(2) 0.059(2) 0.050(2) 0.0099(19) -0.0115(18) -0.0082(19)
C61 0.071(4) 0.087(5) 0.068(4) 0.035(4) -0.019(3) -0.023(4)
C62 0.091(6) 0.068(5) 0.156(8) 0.014(5) -0.041(6) 0.007(4)
C63 0.052(4) 0.073(4) 0.079(4) 0.009(4) -0.016(3) -0.012(3)
C64 0.100(6) 0.065(4) 0.091(5) 0.005(4) -0.023(4) -0.014(4)
O7 0.064(3) 0.068(3) 0.039(2) 0.0035(19) -0.0020(18) 0.004(2)
C71 0.094(5) 0.074(5) 0.054(4) -0.017(3) 0.006(4) -0.021(4)
C72 0.071(5) 0.117(7) 0.100(6) -0.028(5) -0.011(4) 0.009(5)
C73 0.125(7) 0.081(5) 0.064(4) 0.009(4) -0.013(4) 0.002(5)
C74 0.117(6) 0.066(5) 0.081(5) 0.001(4) -0.010(5) 0.001(4)
